data_2224142
loop_
_publ_author_name
'Wang, Zhi-Qiang'
'Shen, Gang'
'Zheng, Zhan-Ying'
'Wu, Xiu-Mei'
'Liu, Qing-Xiang'

_publ_section_title
;
 1-Butyl-3-(1-naphthylmethyl)benzimidazolium
 hemi{di-\m-iodido-bis[diiodidomercurate(II)]} dimethyl sulfoxide
 monosolvate
;
_journal_coeditor_code CI2946
_journal_issue 12
_journal_name_full 'Acta Crystallographica Section E'
_journal_page_first m1639
_journal_paper_doi 10.1107/S1600536809046376
_journal_volume 65
_journal_year 2009
_chemical_formula_iupac '(C22 H23 N2) [Hg2 I6]0.5, C2 H6 O S'
_chemical_formula_moiety 'C22 H23 N2 +, 0.5(Hg2 I6 2-), C2 H6 O S'
_chemical_formula_sum 'C24 H29 Hg I3 N2 O S'
_chemical_formula_weight 974.85
_chemical_name_systematic
;
1-Butyl-3-(1-naphthylmethyl)benzimidazolium
hemi{di-\m-iodido-bis[diiodidomercurate(II)]}
dimethyl sulfoxide monosolvate
;
_space_group_IT_number 14
_symmetry_cell_setting monoclinic
_symmetry_space_group_name_Hall '-P 2ybc'
_symmetry_space_group_name_H-M 'P 1 21/c 1'
_atom_sites_solution_hydrogens geom
_atom_sites_solution_primary direct
_atom_sites_solution_secondary difmap
_audit_creation_method SHELXL-97
_cell_angle_alpha 90.00
_cell_angle_beta 102.089(2)
_cell_angle_gamma 90.00
_cell_formula_units_Z 4
_cell_length_a 12.0565(13)
_cell_length_b 13.7312(16)
_cell_length_c 18.378(2)
_cell_measurement_reflns_used 3658
_cell_measurement_temperature 296(2)
_cell_measurement_theta_max 23.94
_cell_measurement_theta_min 2.28
_cell_volume 2975.0(6)
_computing_cell_refinement 'SAINT (Bruker, 1998)'
_computing_data_collection 'SMART (Bruker, 1998)'
_computing_data_reduction 'SAINT (Bruker, 1998)'
_computing_molecular_graphics 'SHELXTL (Sheldrick, 2008)'
_computing_publication_material 'SHELXTL (Sheldrick, 2008)'
_computing_structure_refinement 'SHELXL97 (Sheldrick, 2008)'
_computing_structure_solution 'SHELXS97 (Sheldrick, 2008)'
_diffrn_ambient_temperature 296(2)
_diffrn_measured_fraction_theta_full 0.999
_diffrn_measured_fraction_theta_max 0.999
_diffrn_measurement_device_type 'Bruker SMART CCD area-detector'
_diffrn_measurement_method '\f and \w'
_diffrn_radiation_monochromator graphite
_diffrn_radiation_source 'fine-focus sealed tube'
_diffrn_radiation_type MoK\a
_diffrn_radiation_wavelength 0.71073
_diffrn_reflns_av_R_equivalents 0.0441
_diffrn_reflns_av_sigmaI/netI 0.0500
_diffrn_reflns_limit_h_max 14
_diffrn_reflns_limit_h_min -14
_diffrn_reflns_limit_k_max 11
_diffrn_reflns_limit_k_min -16
_diffrn_reflns_limit_l_max 21
_diffrn_reflns_limit_l_min -21
_diffrn_reflns_number 14876
_diffrn_reflns_theta_full 25.03
_diffrn_reflns_theta_max 25.03
_diffrn_reflns_theta_min 1.73
_diffrn_standards_number 0
_exptl_absorpt_coefficient_mu 8.375
_exptl_absorpt_correction_T_max 0.158
_exptl_absorpt_correction_T_min 0.110
_exptl_absorpt_correction_type multi-scan
_exptl_absorpt_process_details '(SADABS; Sheldrick, 1996)'
_exptl_crystal_colour yellow
_exptl_crystal_density_diffrn 2.177
_exptl_crystal_density_method 'not measured'
_exptl_crystal_description Block
_exptl_crystal_F_000 1800
_exptl_crystal_size_max 0.28
_exptl_crystal_size_mid 0.26
_exptl_crystal_size_min 0.22
_refine_diff_density_max 1.157
_refine_diff_density_min -1.714
_refine_ls_extinction_method none
_refine_ls_goodness_of_fit_ref 1.029
_refine_ls_hydrogen_treatment constr
_refine_ls_matrix_type full
_refine_ls_number_parameters 327
_refine_ls_number_reflns 5253
_refine_ls_number_restraints 60
_refine_ls_restrained_S_all 1.035
_refine_ls_R_factor_all 0.0699
_refine_ls_R_factor_gt 0.0430
_refine_ls_shift/su_max 0.001
_refine_ls_shift/su_mean 0.000
_refine_ls_structure_factor_coef Fsqd
_refine_ls_weighting_details 'calc w=1/[\s^2^(Fo^2^)+(0.0474P)^2^+6.0193P] where P=(Fo^2^+2Fc^2^)/3'
_refine_ls_weighting_scheme calc
_refine_ls_wR_factor_gt 0.0985
_refine_ls_wR_factor_ref 0.1113
_reflns_number_gt 3641
_reflns_number_total 5253
_reflns_threshold_expression I>2\s(I)
_cod_data_source_file ci2946.cif
_cod_data_source_block I
_cod_depositor_comments
;
The following automatic conversions were performed:
'_symmetry_cell_setting' value 'Monoclinic' changed to 'monoclinic'
according to '/home/saulius/struct/CIF-dictionaries/cif_core.dic'
dictionary named 'cif_core.dic' version 2.4.1 from 2010-06-29.

Automatic conversion script
Id: cif_fix_enum 1527 2010-12-29 10:47:43Z saulius 

The following automatic conversions were performed:

'_symmetry_cell_setting' value 'Monoclinic' changed to 'monoclinic'
according to /home/saulius/struct/CIF-dictionaries/cif_core.dic
dictionary named 'cif_core.dic' version 2.4.1 from 2010-06-29.

Automatic conversion script
Id: cif_fix_values 1715 2011-07-08 13:25:40Z adriana 
;
_cod_original_sg_symbol_H-M 'P 21/c'
_cod_database_code 2224142
_cod_database_fobs_code 2224142

loop_
_symmetry_equiv_pos_as_xyz
'x, y, z'
'-x, y+1/2, -z+1/2'
'-x, -y, -z'
'x, -y-1/2, z-1/2'

loop_
_atom_site_type_symbol
_atom_site_label
_atom_site_fract_x
_atom_site_fract_y
_atom_site_fract_z
_atom_site_U_iso_or_equiv
_atom_site_adp_type
_atom_site_calc_flag
_atom_site_refinement_flags
_atom_site_occupancy
_atom_site_disorder_assembly
_atom_site_disorder_group
Hg Hg1 0.61164(3) 0.57544(3) 0.95810(2) 0.07147(16) Uani d . 1 . .
I I1 0.83044(5) 0.51958(4) 0.98219(4) 0.06220(19) Uani d . 1 . .
I I2 0.47338(6) 0.40737(6) 0.90484(4) 0.0883(3) Uani d . 1 . .
I I3 0.53530(6) 0.73713(6) 0.88235(5) 0.0985(3) Uani d . 1 . .
N N1 -0.0121(6) 0.4144(4) 0.2680(3) 0.0446(15) Uani d . 1 . .
N N2 0.0684(5) 0.3180(4) 0.3578(3) 0.0433(15) Uani d . 1 . .
C C1 -0.1740(8) 0.6136(6) 0.2289(5) 0.059(2) Uani d . 1 . .
H H1 -0.2223 0.5783 0.1922 0.071 Uiso calc R 1 . .
C C2 -0.2176(9) 0.6929(7) 0.2618(6) 0.071(3) Uani d . 1 . .
H H2 -0.2938 0.7092 0.2468 0.085 Uiso calc R 1 . .
C C3 -0.1503(9) 0.7452(7) 0.3148(5) 0.065(3) Uani d . 1 . .
H H3 -0.1804 0.7969 0.3370 0.078 Uiso calc R 1 . .
C C4 -0.0332(8) 0.7225(6) 0.3373(4) 0.051(2) Uani d . 1 . .
C C5 0.0393(9) 0.7759(6) 0.3924(5) 0.063(2) Uani d . 1 . .
H H5 0.0099 0.8269 0.4158 0.076 Uiso calc R 1 . .
C C6 0.1503(10) 0.7553(7) 0.4125(5) 0.071(3) Uani d . 1 . .
H H6 0.1966 0.7916 0.4495 0.085 Uiso calc R 1 . .
C C7 0.1962(9) 0.6798(7) 0.3781(5) 0.071(3) Uani d . 1 . .
H H7 0.2732 0.6658 0.3922 0.085 Uiso calc R 1 . .
C C8 0.1289(7) 0.6259(6) 0.3235(5) 0.057(2) Uani d . 1 . .
H H8 0.1614 0.5769 0.2999 0.068 Uiso calc R 1 . .
C C9 0.0119(7) 0.6431(5) 0.3025(4) 0.0476(19) Uani d . 1 . .
C C10 -0.0635(7) 0.5867(5) 0.2488(4) 0.0460(19) Uani d . 1 . .
C C11 -0.0249(7) 0.4955(6) 0.2146(4) 0.052(2) Uani d . 1 . .
H H11A -0.0801 0.4782 0.1700 0.063 Uiso calc R 1 . .
H H11B 0.0470 0.5078 0.2005 0.063 Uiso calc R 1 . .
C C12 0.0855(7) 0.3871(5) 0.3116(4) 0.0431(18) Uani d . 1 . .
H H12 0.1560 0.4131 0.3096 0.052 Uiso calc R 1 . .
C C13 -0.0978(6) 0.3588(5) 0.2866(4) 0.0412(17) Uani d . 1 . .
C C14 -0.2127(8) 0.3544(6) 0.2578(5) 0.058(2) Uani d . 1 . .
H H14 -0.2478 0.3943 0.2189 0.069 Uiso calc R 1 . .
C C15 -0.2726(8) 0.2872(8) 0.2901(6) 0.069(3) Uani d . 1 . .
H H15 -0.3506 0.2823 0.2728 0.083 Uiso calc R 1 . .
C C16 -0.2195(9) 0.2262(7) 0.3481(6) 0.070(3) Uani d . 1 . .
H H16 -0.2632 0.1813 0.3677 0.084 Uiso calc R 1 . .
C C17 -0.1077(8) 0.2305(6) 0.3763(5) 0.057(2) Uani d . 1 . .
H H17 -0.0729 0.1902 0.4151 0.068 Uiso calc R 1 . .
C C18 -0.0465(7) 0.2981(5) 0.3446(4) 0.0445(18) Uani d . 1 . .
C C19 0.1555(8) 0.2795(6) 0.4189(4) 0.058(2) Uani d . 1 . .
H H19A 0.2299 0.2893 0.4078 0.070 Uiso calc R 1 . .
H H19B 0.1442 0.2101 0.4239 0.070 Uiso calc R 1 . .
C C20 0.1505(8) 0.3299(6) 0.4918(5) 0.059(2) Uani d . 1 . .
H H20A 0.0752 0.3207 0.5016 0.071 Uiso calc R 1 . .
H H20B 0.2039 0.2981 0.5315 0.071 Uiso calc R 1 . .
C C21 0.1762(9) 0.4371(7) 0.4943(5) 0.072(3) Uani d . 1 . .
H H21A 0.2527 0.4460 0.4867 0.086 Uiso calc R 1 . .
H H21B 0.1250 0.4684 0.4532 0.086 Uiso calc R 1 . .
C C22 0.1665(9) 0.4881(8) 0.5648(5) 0.084(3) Uani d . 1 . .
H H22A 0.0898 0.4837 0.5715 0.126 Uiso calc R 1 . .
H H22B 0.1870 0.5553 0.5619 0.126 Uiso calc R 1 . .
H H22C 0.2165 0.4579 0.6062 0.126 Uiso calc R 1 . .
S S1 0.5566(4) 0.8983(4) 0.1687(3) 0.0831(19) Uani d PDU 0.615(9) A 1
O O1 0.6734(8) 0.9226(16) 0.1578(11) 0.132(10) Uani d PDU 0.615(9) A 1
C C23 0.5144(19) 0.9966(15) 0.2185(12) 0.127(11) Uani d PDU 0.615(9) A 1
H H23A 0.5567 0.9953 0.2689 0.191 Uiso calc PR 0.615(9) A 1
H H23B 0.4349 0.9912 0.2181 0.191 Uiso calc PR 0.615(9) A 1
H H23C 0.5285 1.0568 0.1954 0.191 Uiso calc PR 0.615(9) A 1
C C24 0.4652(16) 0.921(2) 0.0812(8) 0.160(13) Uani d PDU 0.615(9) A 1
H H24A 0.4795 0.8736 0.0457 0.241 Uiso calc PR 0.615(9) A 1
H H24B 0.4790 0.9850 0.0645 0.241 Uiso calc PR 0.615(9) A 1
H H24C 0.3877 0.9157 0.0861 0.241 Uiso calc PR 0.615(9) A 1
S S1' 0.5614(7) 0.9773(6) 0.1314(4) 0.089(3) Uani d PDU 0.385(9) A 2
O O1' 0.6753(11) 0.943(2) 0.1700(14) 0.100(11) Uani d PDU 0.385(9) A 2
C C23' 0.481(2) 0.995(2) 0.2005(13) 0.077(9) Uani d PDU 0.385(9) A 2
H H23D 0.5145 1.0455 0.2339 0.116 Uiso calc PR 0.385(9) A 2
H H23E 0.4789 0.9355 0.2278 0.116 Uiso calc PR 0.385(9) A 2
H H23F 0.4046 1.0133 0.1772 0.116 Uiso calc PR 0.385(9) A 2
C C24' 0.485(2) 0.8777(19) 0.0855(15) 0.112(12) Uani d PDU 0.385(9) A 2
H H24D 0.5197 0.8569 0.0454 0.168 Uiso calc PR 0.385(9) A 2
H H24E 0.4083 0.8968 0.0659 0.168 Uiso calc PR 0.385(9) A 2
H H24F 0.4866 0.8250 0.1200 0.168 Uiso calc PR 0.385(9) A 2

loop_
_atom_site_aniso_label
_atom_site_aniso_U_11
_atom_site_aniso_U_22
_atom_site_aniso_U_33
_atom_site_aniso_U_12
_atom_site_aniso_U_13
_atom_site_aniso_U_23
Hg1 0.0457(2) 0.0806(3) 0.0874(3) 0.00266(18) 0.01229(19) 0.0094(2)
I1 0.0479(3) 0.0505(3) 0.0878(4) 0.0062(3) 0.0134(3) -0.0007(3)
I2 0.0773(5) 0.1162(6) 0.0770(5) -0.0384(4) 0.0289(4) -0.0373(4)
I3 0.0758(5) 0.1001(6) 0.1121(6) 0.0222(4) 0.0029(4) 0.0270(5)
N1 0.060(4) 0.042(4) 0.034(3) 0.004(3) 0.015(3) -0.001(3)
N2 0.051(4) 0.041(3) 0.041(4) 0.007(3) 0.014(3) 0.001(3)
C1 0.075(6) 0.050(5) 0.053(5) 0.005(4) 0.013(5) 0.016(4)
C2 0.085(7) 0.057(6) 0.076(7) 0.021(5) 0.027(6) 0.018(5)
C3 0.099(8) 0.047(5) 0.060(6) 0.015(5) 0.039(6) 0.002(5)
C4 0.075(6) 0.039(4) 0.046(5) 0.001(4) 0.029(4) 0.012(4)
C5 0.091(8) 0.048(5) 0.059(6) -0.007(5) 0.035(5) 0.002(4)
C6 0.108(9) 0.053(6) 0.057(6) -0.018(6) 0.025(6) -0.002(5)
C7 0.073(6) 0.057(6) 0.080(7) -0.015(5) 0.012(5) 0.009(5)
C8 0.068(6) 0.043(5) 0.068(6) -0.002(4) 0.036(5) 0.010(4)
C9 0.065(5) 0.038(4) 0.046(5) 0.002(4) 0.026(4) 0.016(4)
C10 0.070(6) 0.043(4) 0.028(4) 0.008(4) 0.014(4) 0.009(3)
C11 0.068(5) 0.052(5) 0.038(4) 0.005(4) 0.012(4) 0.004(4)
C12 0.047(5) 0.044(4) 0.038(4) 0.000(3) 0.009(4) -0.003(4)
C13 0.046(4) 0.042(4) 0.039(4) 0.003(3) 0.016(4) -0.008(4)
C14 0.069(6) 0.055(5) 0.050(5) 0.009(5) 0.014(4) -0.009(4)
C15 0.047(5) 0.086(7) 0.075(7) -0.012(5) 0.015(5) -0.027(6)
C16 0.076(7) 0.069(6) 0.071(6) -0.017(5) 0.029(6) -0.004(5)
C17 0.071(6) 0.055(5) 0.049(5) -0.008(4) 0.024(5) 0.002(4)
C18 0.057(5) 0.042(4) 0.038(4) 0.003(4) 0.017(4) -0.006(4)
C19 0.064(5) 0.053(5) 0.056(5) 0.006(4) 0.008(4) 0.007(4)
C20 0.062(5) 0.063(6) 0.048(5) -0.004(4) 0.002(4) 0.010(4)
C21 0.079(7) 0.080(7) 0.058(6) -0.003(5) 0.018(5) 0.004(5)
C22 0.099(8) 0.098(8) 0.058(6) -0.015(7) 0.022(6) -0.016(6)
S1 0.078(3) 0.085(3) 0.094(3) 0.016(2) 0.036(2) 0.019(2)
O1 0.119(11) 0.140(11) 0.139(11) 0.006(5) 0.033(5) -0.008(5)
C23 0.128(12) 0.129(12) 0.127(12) 0.003(5) 0.030(5) -0.004(5)
C24 0.159(13) 0.161(13) 0.161(13) 0.004(5) 0.033(6) -0.001(5)
S1' 0.093(4) 0.086(5) 0.098(5) 0.007(3) 0.043(3) 0.009(3)
O1' 0.090(12) 0.107(12) 0.108(12) 0.004(5) 0.028(5) -0.008(5)
C23' 0.077(10) 0.079(10) 0.077(10) 0.002(5) 0.019(5) -0.004(5)
C24' 0.110(13) 0.111(13) 0.114(13) 0.002(5) 0.024(6) -0.003(5)

loop_
_atom_type_symbol
_atom_type_description
_atom_type_scat_dispersion_real
_atom_type_scat_dispersion_imag
_atom_type_scat_source
C C 0.0033 0.0016 'International Tables Vol C Tables 4.2.6.8 and 6.1.1.4'
H H 0.0000 0.0000 'International Tables Vol C Tables 4.2.6.8 and 6.1.1.4'
N N 0.0061 0.0033 'International Tables Vol C Tables 4.2.6.8 and 6.1.1.4'
O O 0.0106 0.0060 'International Tables Vol C Tables 4.2.6.8 and 6.1.1.4'
S S 0.1246 0.1234 'International Tables Vol C Tables 4.2.6.8 and 6.1.1.4'
I I -0.4742 1.8119 'International Tables Vol C Tables 4.2.6.8 and 6.1.1.4'
Hg Hg -2.3894 9.2266 'International Tables Vol C Tables 4.2.6.8 and 6.1.1.4'

loop_
_geom_angle_atom_site_label_1
_geom_angle_atom_site_label_2
_geom_angle_atom_site_label_3
_geom_angle_site_symmetry_1
_geom_angle_site_symmetry_3
_geom_angle
_geom_angle_publ_flag
I3 Hg1 I1 . . 122.65(3) ?
I3 Hg1 I2 . . 111.97(3) ?
I1 Hg1 I2 . . 107.66(3) ?
I3 Hg1 I2 . 3_667 103.69(3) ?
I1 Hg1 I2 . 3_667 112.94(3) ?
I2 Hg1 I2 . 3_667 94.29(2) ?
Hg1 I2 Hg1 . 3_667 85.71(2) ?
C12 N1 C13 . . 108.0(6) ?
C12 N1 C11 . . 124.8(7) ?
C13 N1 C11 . . 127.1(7) ?
C12 N2 C18 . . 108.4(6) ?
C12 N2 C19 . . 124.8(7) ?
C18 N2 C19 . . 126.4(7) ?
C10 C1 C2 . . 122.1(9) ?
C10 C1 H1 . . 118.9 ?
C2 C1 H1 . . 118.9 ?
C3 C2 C1 . . 120.4(9) ?
C3 C2 H2 . . 119.8 ?
C1 C2 H2 . . 119.8 ?
C2 C3 C4 . . 120.6(8) ?
C2 C3 H3 . . 119.7 ?
C4 C3 H3 . . 119.7 ?
C5 C4 C3 . . 121.9(8) ?
C5 C4 C9 . . 119.0(8) ?
C3 C4 C9 . . 119.1(8) ?
C6 C5 C4 . . 121.6(9) ?
C6 C5 H5 . . 119.2 ?
C4 C5 H5 . . 119.2 ?
C5 C6 C7 . . 120.1(10) ?
C5 C6 H6 . . 119.9 ?
C7 C6 H6 . . 119.9 ?
C8 C7 C6 . . 120.5(10) ?
C8 C7 H7 . . 119.8 ?
C6 C7 H7 . . 119.8 ?
C7 C8 C9 . . 121.2(9) ?
C7 C8 H8 . . 119.4 ?
C9 C8 H8 . . 119.4 ?
C8 C9 C10 . . 124.0(7) ?
C8 C9 C4 . . 117.5(8) ?
C10 C9 C4 . . 118.6(8) ?
C1 C10 C9 . . 119.2(7) ?
C1 C10 C11 . . 118.8(8) ?
C9 C10 C11 . . 122.0(7) ?
N1 C11 C10 . . 110.3(6) ?
N1 C11 H11A . . 109.6 ?
C10 C11 H11A . . 109.6 ?
N1 C11 H11B . . 109.6 ?
C10 C11 H11B . . 109.6 ?
H11A C11 H11B . . 108.1 ?
N2 C12 N1 . . 110.6(7) ?
N2 C12 H12 . . 124.7 ?
N1 C12 H12 . . 124.7 ?
C14 C13 N1 . . 132.3(8) ?
C14 C13 C18 . . 121.2(8) ?
N1 C13 C18 . . 106.5(6) ?
C13 C14 C15 . . 116.1(8) ?
C13 C14 H14 . . 122.0 ?
C15 C14 H14 . . 122.0 ?
C14 C15 C16 . . 122.0(8) ?
C14 C15 H15 . . 119.0 ?
C16 C15 H15 . . 119.0 ?
C17 C16 C15 . . 121.9(9) ?
C17 C16 H16 . . 119.0 ?
C15 C16 H16 . . 119.0 ?
C16 C17 C18 . . 116.6(9) ?
C16 C17 H17 . . 121.7 ?
C18 C17 H17 . . 121.7 ?
N2 C18 C17 . . 131.3(8) ?
N2 C18 C13 . . 106.5(6) ?
C17 C18 C13 . . 122.1(8) ?
N2 C19 C20 . . 110.9(7) ?
N2 C19 H19A . . 109.5 ?
C20 C19 H19A . . 109.5 ?
N2 C19 H19B . . 109.5 ?
C20 C19 H19B . . 109.5 ?
H19A C19 H19B . . 108.0 ?
C21 C20 C19 . . 115.3(8) ?
C21 C20 H20A . . 108.4 ?
C19 C20 H20A . . 108.4 ?
C21 C20 H20B . . 108.4 ?
C19 C20 H20B . . 108.4 ?
H20A C20 H20B . . 107.5 ?
C22 C21 C20 . . 115.6(9) ?
C22 C21 H21A . . 108.4 ?
C20 C21 H21A . . 108.4 ?
C22 C21 H21B . . 108.4 ?
C20 C21 H21B . . 108.4 ?
H21A C21 H21B . . 107.4 ?
C21 C22 H22A . . 109.5 ?
C21 C22 H22B . . 109.5 ?
H22A C22 H22B . . 109.5 ?
C21 C22 H22C . . 109.5 ?
H22A C22 H22C . . 109.5 ?
H22B C22 H22C . . 109.5 ?
O1 S1 C23 . . 106.2(8) ?
O1 S1 C24 . . 105.2(7) ?
C23 S1 C24 . . 98.3(6) ?
S1 C23 H23A . . 109.5 ?
S1 C23 H23B . . 109.5 ?
H23A C23 H23B . . 109.5 ?
S1 C23 H23C . . 109.5 ?
H23A C23 H23C . . 109.5 ?
H23B C23 H23C . . 109.5 ?
S1 C24 H24A . . 109.5 ?
S1 C24 H24B . . 109.5 ?
H24A C24 H24B . . 109.5 ?
S1 C24 H24C . . 109.5 ?
H24A C24 H24C . . 109.5 ?
H24B C24 H24C . . 109.5 ?
O1' S1' C24' . . 108.6(8) ?
O1' S1' C23' . . 107.1(8) ?
C24' S1' C23' . . 98.1(7) ?
S1' C23' H23D . . 109.5 ?
S1' C23' H23E . . 109.5 ?
H23D C23' H23E . . 109.5 ?
S1' C23' H23F . . 109.5 ?
H23D C23' H23F . . 109.5 ?
H23E C23' H23F . . 109.5 ?
S1' C24' H24D . . 109.5 ?
S1' C24' H24E . . 109.5 ?
H24D C24' H24E . . 109.5 ?
S1' C24' H24F . . 109.5 ?
H24D C24' H24F . . 109.5 ?
H24E C24' H24F . . 109.5 ?

loop_
_geom_bond_atom_site_label_1
_geom_bond_atom_site_label_2
_geom_bond_site_symmetry_2
_geom_bond_distance
_geom_bond_publ_flag
Hg1 I3 . 2.6792(9) ?
Hg1 I1 . 2.6933(7) ?
Hg1 I2 . 2.8943(5) ?
Hg1 I2 . 2.8943(4) ?
I2 Hg1 . 2.8943(4) ?
N1 C12 . 1.331(9) ?
N1 C13 . 1.384(9) ?
N1 C11 . 1.472(9) ?
N2 C12 . 1.318(9) ?
N2 C18 . 1.383(9) ?
N2 C19 . 1.466(10) ?
C1 C10 . 1.357(11) ?
C1 C2 . 1.400(13) ?
C1 H1 . 0.93 ?
C2 C3 . 1.339(13) ?
C2 H2 . 0.93 ?
C3 C4 . 1.420(13) ?
C3 H3 . 0.93 ?
C4 C5 . 1.400(12) ?
C4 C9 . 1.428(11) ?
C5 C6 . 1.342(14) ?
C5 H5 . 0.93 ?
C6 C7 . 1.387(14) ?
C6 H6 . 0.93 ?
C7 C8 . 1.368(12) ?
C7 H7 . 0.93 ?
C8 C9 . 1.403(11) ?
C8 H8 . 0.93 ?
C9 C10 . 1.423(11) ?
C10 C11 . 1.518(11) ?
C11 H11A . 0.97 ?
C11 H11B . 0.97 ?
C12 H12 . 0.9300 ?
C13 C14 . 1.376(11) ?
C13 C18 . 1.392(10) ?
C14 C15 . 1.380(13) ?
C14 H14 . 0.93 ?
C15 C16 . 1.402(13) ?
C15 H15 . 0.93 ?
C16 C17 . 1.341(12) ?
C16 H16 . 0.93 ?
C17 C18 . 1.387(11) ?
C17 H17 . 0.93 ?
C19 C20 . 1.519(12) ?
C19 H19A . 0.97 ?
C19 H19B . 0.97 ?
C20 C21 . 1.503(12) ?
C20 H20A . 0.97 ?
C20 H20B . 0.97 ?
C21 C22 . 1.498(13) ?
C21 H21A . 0.97 ?
C21 H21B . 0.97 ?
C22 H22A . 0.96 ?
C22 H22B . 0.96 ?
C22 H22C . 0.96 ?
S1 O1 . 1.5010(9) ?
S1 C23 . 1.7650(9) ?
S1 C24 . 1.7750(9) ?
C23 H23A . 0.96 ?
C23 H23B . 0.96 ?
C23 H23C . 0.96 ?
C24 H24A . 0.96 ?
C24 H24B . 0.96 ?
C24 H24C . 0.96 ?
S1' O1' . 1.484(10) ?
S1' C24' . 1.761(10) ?
S1' C23' . 1.771(9) ?
C23' H23D . 0.96 ?
C23' H23E . 0.96 ?
C23' H23F . 0.96 ?
C24' H24D . 0.96 ?
C24' H24E . 0.96 ?
C24' H24F . 0.96 ?

loop_
_geom_torsion_atom_site_label_1
_geom_torsion_atom_site_label_2
_geom_torsion_atom_site_label_3
_geom_torsion_atom_site_label_4
_geom_torsion_site_symmetry_1
_geom_torsion_site_symmetry_2
_geom_torsion_site_symmetry_3
_geom_torsion_site_symmetry_4
_geom_torsion
_geom_torsion_publ_flag
I3 Hg1 I2 Hg1 . . . 3_667 -106.63(3) ?
I1 Hg1 I2 Hg1 . . . 3_667 115.73(3) ?
I2 Hg1 I2 Hg1 3_667 . . 3_667 0.0 ?
C10 C1 C2 C3 . . . . 0.0(13) ?
C1 C2 C3 C4 . . . . 1.3(13) ?
C2 C3 C4 C5 . . . . 180.0(8) ?
C2 C3 C4 C9 . . . . 0.2(12) ?
C3 C4 C5 C6 . . . . -178.7(8) ?
C9 C4 C5 C6 . . . . 1.1(12) ?
C4 C5 C6 C7 . . . . 0.4(13) ?
C5 C6 C7 C8 . . . . 0.1(14) ?
C6 C7 C8 C9 . . . . -2.0(13) ?
C7 C8 C9 C10 . . . . -176.8(7) ?
C7 C8 C9 C4 . . . . 3.4(11) ?
C5 C4 C9 C8 . . . . -2.9(10) ?
C3 C4 C9 C8 . . . . 176.9(7) ?
C5 C4 C9 C10 . . . . 177.3(7) ?
C3 C4 C9 C10 . . . . -2.9(10) ?
C2 C1 C10 C9 . . . . -2.8(12) ?
C2 C1 C10 C11 . . . . 175.5(7) ?
C8 C9 C10 C1 . . . . -175.6(7) ?
C4 C9 C10 C1 . . . . 4.2(10) ?
C8 C9 C10 C11 . . . . 6.1(11) ?
C4 C9 C10 C11 . . . . -174.1(6) ?
C12 N1 C11 C10 . . . . -97.1(9) ?
C13 N1 C11 C10 . . . . 77.2(9) ?
C1 C10 C11 N1 . . . . -102.6(8) ?
C9 C10 C11 N1 . . . . 75.7(9) ?
C18 N2 C12 N1 . . . . 0.0(8) ?
C19 N2 C12 N1 . . . . -172.5(6) ?
C13 N1 C12 N2 . . . . -0.7(8) ?
C11 N1 C12 N2 . . . . 174.5(6) ?
C12 N1 C13 C14 . . . . -177.3(8) ?
C11 N1 C13 C14 . . . . 7.7(12) ?
C12 N1 C13 C18 . . . . 1.1(8) ?
C11 N1 C13 C18 . . . . -174.0(6) ?
N1 C13 C14 C15 . . . . 178.6(7) ?
C18 C13 C14 C15 . . . . 0.4(11) ?
C13 C14 C15 C16 . . . . -0.8(13) ?
C14 C15 C16 C17 . . . . 0.9(14) ?
C15 C16 C17 C18 . . . . -0.6(13) ?
C12 N2 C18 C17 . . . . 177.9(8) ?
C19 N2 C18 C17 . . . . -9.7(13) ?
C12 N2 C18 C13 . . . . 0.7(8) ?
C19 N2 C18 C13 . . . . 173.1(7) ?
C16 C17 C18 N2 . . . . -176.7(8) ?
C16 C17 C18 C13 . . . . 0.1(12) ?
C14 C13 C18 N2 . . . . 177.5(7) ?
N1 C13 C18 N2 . . . . -1.1(7) ?
C14 C13 C18 C17 . . . . -0.1(11) ?
N1 C13 C18 C17 . . . . -178.7(7) ?
C12 N2 C19 C20 . . . . 95.8(9) ?
C18 N2 C19 C20 . . . . -75.3(9) ?
N2 C19 C20 C21 . . . . -63.9(10) ?
C19 C20 C21 C22 . . . . 177.5(8) ?
